data_7223993
loop_
_publ_author_name
'Wadhwa, Natasha R.'
'Hughes, Neil C.'
'Hachem, Jaafar A.'
'Mezei, Gellert'

_publ_section_title
;
 Metal-templated synthesis of intertwined, functionalized strands as
 precursors to molecularly woven materials
;
_journal_name_full 'RSC Adv.'
_journal_paper_doi 10.1039/C5RA25584H
_journal_year 2016
_chemical_formula_sum 'C32 H26 Ag N7 O9'
_chemical_formula_weight 760.47
_chemical_name_systematic
; 
 ? 
;
_space_group_IT_number 13
_symmetry_cell_setting monoclinic
_symmetry_space_group_name_Hall '-P 2yc'
_symmetry_space_group_name_H-M 'P 1 2/c 1'
_atom_sites_solution_hydrogens geom
_atom_sites_solution_primary direct
_atom_sites_solution_secondary difmap
_audit_creation_method SHELXL-97
_audit_update_record
;
2015-11-30 deposited with the CCDC.
2016-01-20 downloaded from the CCDC.
;
_cell_angle_alpha 90.00
_cell_angle_beta 97.7580(10)
_cell_angle_gamma 90.00
_cell_formula_units_Z 4
_cell_length_a 26.7698(3)
_cell_length_b 7.36720(10)
_cell_length_c 15.5539(2)
_cell_measurement_reflns_used 5816
_cell_measurement_temperature 100(2)
_cell_measurement_theta_max 23.76
_cell_measurement_theta_min 2.64
_cell_volume 3039.44(7)
_computing_cell_refinement 'Bruker SAINT'
_computing_data_collection 'Bruker APEX2'
_computing_data_reduction 'Bruker SAINT'
_computing_molecular_graphics 'Bruker SHELXTL'
_computing_publication_material 'Bruker SHELXTL'
_computing_structure_refinement 'SHELXL-97 (Sheldrick, 2008)'
_computing_structure_solution 'SHELXS-97 (Sheldrick, 2008)'
_diffrn_ambient_temperature 100(2)
_diffrn_measured_fraction_theta_full 1.000
_diffrn_measured_fraction_theta_max 1.000
_diffrn_measurement_device_type 'Bruker APEX-II CCD'
_diffrn_measurement_method '\f and \w scans'
_diffrn_radiation_monochromator graphite
_diffrn_radiation_source 'fine-focus sealed tube'
_diffrn_radiation_type MoK\a
_diffrn_radiation_wavelength 0.71073
_diffrn_reflns_av_R_equivalents 0.0763
_diffrn_reflns_av_sigmaI/netI 0.0629
_diffrn_reflns_limit_h_max 33
_diffrn_reflns_limit_h_min -33
_diffrn_reflns_limit_k_max 9
_diffrn_reflns_limit_k_min -7
_diffrn_reflns_limit_l_max 19
_diffrn_reflns_limit_l_min -19
_diffrn_reflns_number 46487
_diffrn_reflns_theta_full 26.38
_diffrn_reflns_theta_max 26.38
_diffrn_reflns_theta_min 1.54
_exptl_absorpt_coefficient_mu 0.734
_exptl_absorpt_correction_T_max 0.7454
_exptl_absorpt_correction_T_min 0.6912
_exptl_absorpt_correction_type multi-scan
_exptl_absorpt_process_details sadabs
_exptl_crystal_colour pale-yellow
_exptl_crystal_density_diffrn 1.662
_exptl_crystal_density_method 'not measured'
_exptl_crystal_description prism
_exptl_crystal_F_000 1544
_exptl_crystal_recrystallization_method 'Re-crystallisation from solvent: acetone'
_exptl_crystal_size_max 0.15
_exptl_crystal_size_mid 0.08
_exptl_crystal_size_min 0.03
_refine_diff_density_max 0.463
_refine_diff_density_min -0.551
_refine_diff_density_rms 0.094
_refine_ls_extinction_method none
_refine_ls_goodness_of_fit_ref 1.007
_refine_ls_hydrogen_treatment constr
_refine_ls_matrix_type full
_refine_ls_number_parameters 457
_refine_ls_number_reflns 6232
_refine_ls_number_restraints 0
_refine_ls_restrained_S_all 1.007
_refine_ls_R_factor_all 0.0718
_refine_ls_R_factor_gt 0.0389
_refine_ls_shift/su_max 0.000
_refine_ls_shift/su_mean 0.000
_refine_ls_structure_factor_coef Fsqd
_refine_ls_weighting_details 'calc w=1/[\s^2^(Fo^2^)+(0.0263P)^2^+2.5107P] where P=(Fo^2^+2Fc^2^)/3'
_refine_ls_weighting_scheme calc
_refine_ls_wR_factor_gt 0.0682
_refine_ls_wR_factor_ref 0.0778
_reflns_number_gt 4468
_reflns_number_total 6232
_reflns_threshold_expression >2sigma(I)
_cod_data_source_file c5ra25584h2.cif
_cod_data_source_block 5
_cod_depositor_comments
;
The following automatic conversions were performed:

'_symmetry_cell_setting' value 'Monoclinic' changed to 'monoclinic'
according to
/usr/data/users/saulius/crontab/automatic-downloads/rss-feeds/RSC/lib/dictionaries/cif_core.dic
dictionary named 'cif_core.dic' version 2.4.2 from 2011-04-26.

Automatic conversion script
Id: cif_fix_values 4268 2015-11-12 08:31:59Z antanas 
;
_cod_original_sg_symbol_H-M 'P2/c  '
_cod_database_code 7223993
_shelxl_version_number 2014/6

loop_
_symmetry_equiv_pos_as_xyz
'x, y, z'
'-x, y, -z+1/2'
'-x, -y, -z'
'x, -y, z-1/2'

loop_
_atom_site_label
_atom_site_type_symbol
_atom_site_fract_x
_atom_site_fract_y
_atom_site_fract_z
_atom_site_U_iso_or_equiv
_atom_site_adp_type
_atom_site_occupancy
_atom_site_symmetry_multiplicity
_atom_site_calc_flag
_atom_site_refinement_flags
_atom_site_disorder_assembly
_atom_site_disorder_group
Ag1 Ag 1.0000 0.35010(5) 0.7500 0.01859(10) Uani 1 2 d S . .
Ag2 Ag 0.5000 0.20061(5) 0.2500 0.02074(11) Uani 1 2 d S . .
O1 O 0.82351(8) -0.0529(3) 0.46664(13) 0.0216(5) Uani 1 1 d . . .
O2 O 0.87129(9) 0.0689(3) 0.71048(14) 0.0307(6) Uani 1 1 d . . .
O3 O 0.84022(9) -0.1601(3) 0.63426(15) 0.0291(6) Uani 1 1 d . . .
O4 O 0.71242(8) 0.5175(3) 0.49631(14) 0.0257(6) Uani 1 1 d . . .
O5 O 0.63642(11) 0.5410(5) 0.27039(18) 0.0682(11) Uani 1 1 d . . .
O6 O 0.70563(10) 0.4107(4) 0.32758(17) 0.0448(8) Uani 1 1 d . . .
O7 O 0.50603(10) 0.6077(4) 0.18358(15) 0.0376(7) Uani 1 1 d . . .
O8 O 0.5314(2) 0.8323(7) 0.2683(4) 0.0453(15) Uani 0.50 1 d P A -1
O9 O 0.97208(8) 0.3148(3) 0.19226(14) 0.0249(6) Uani 1 1 d . B .
O10 O 0.9869(3) 0.0679(6) 0.2587(7) 0.039(2) Uani 0.50 1 d P B -1
N1 N 1.03309(10) 0.3293(3) 0.63315(16) 0.0169(6) Uani 1 1 d . . .
N2 N 1.04489(9) 0.3199(3) 0.49453(16) 0.0172(6) Uani 1 1 d . . .
H2N H 1.0391 0.2993 0.4397 0.021 Uiso 1 1 calc R . .
N3 N 0.86530(10) -0.0206(4) 0.64313(17) 0.0214(7) Uani 1 1 d . . .
N4 N 0.48545(10) 0.2018(4) 0.37963(16) 0.0199(6) Uani 1 1 d . . .
N5 N 0.48568(10) 0.2380(4) 0.52116(17) 0.0222(7) Uani 1 1 d . . .
H5N H 0.4963 0.2631 0.5745 0.027 Uiso 1 1 calc R . .
N6 N 0.66204(12) 0.4628(5) 0.3297(2) 0.0382(9) Uani 1 1 d . . .
N7 N 0.5101(3) 0.6885(7) 0.2544(13) 0.022(2) Uani 0.50 1 d P . -1
N8 N 1.0000 0.2287(6) 0.2500 0.0230(10) Uani 1 2 d S . .
C1 C 1.07966(12) 0.4069(4) 0.6246(2) 0.0178(7) Uani 1 1 d . . .
C2 C 1.08770(12) 0.4023(4) 0.5376(2) 0.0178(7) Uani 1 1 d . . .
C3 C 1.13077(12) 0.4718(4) 0.5098(2) 0.0205(8) Uani 1 1 d . . .
H3 H 1.1356 0.4693 0.4517 0.025 Uiso 1 1 calc R . .
C4 C 1.16599(12) 0.5449(4) 0.5729(2) 0.0232(8) Uani 1 1 d . . .
H4 H 1.1957 0.5914 0.5571 0.028 Uiso 1 1 calc R . .
C5 C 1.15849(12) 0.5517(4) 0.6601(2) 0.0234(8) Uani 1 1 d . . .
H5 H 1.1832 0.6034 0.7005 0.028 Uiso 1 1 calc R . .
C6 C 1.11538(12) 0.4837(4) 0.6875(2) 0.0210(8) Uani 1 1 d . . .
H6 H 1.1104 0.4888 0.7454 0.025 Uiso 1 1 calc R . .
C7 C 1.01363(11) 0.2769(4) 0.5535(2) 0.0158(7) Uani 1 1 d . . .
C8 C 0.96509(11) 0.1860(4) 0.5304(2) 0.0157(7) Uani 1 1 d . . .
C9 C 0.94581(12) 0.1519(4) 0.4439(2) 0.0191(7) Uani 1 1 d . . .
H9 H 0.9647 0.1848 0.4005 0.023 Uiso 1 1 calc R . .
C10 C 0.89963(12) 0.0710(4) 0.4214(2) 0.0190(7) Uani 1 1 d . . .
H10A H 0.8877 0.0531 0.3631 0.023 Uiso 1 1 calc R . .
C11 C 0.87027(11) 0.0150(4) 0.4841(2) 0.0180(7) Uani 1 1 d . . .
C12 C 0.89105(11) 0.0421(4) 0.5709(2) 0.0168(7) Uani 1 1 d . . .
C13 C 0.93709(12) 0.1264(4) 0.5936(2) 0.0182(7) Uani 1 1 d . . .
H13 H 0.9494 0.1433 0.6519 0.022 Uiso 1 1 calc R . .
C14 C 0.80342(12) -0.0711(5) 0.3751(2) 0.0225(8) Uani 1 1 d . . .
H14A H 0.8241 -0.1540 0.3467 0.027 Uiso 1 1 calc R . .
H14B H 0.8034 0.0459 0.3465 0.027 Uiso 1 1 calc R . .
C15 C 0.75170(12) -0.1413(5) 0.3696(2) 0.0244(8) Uani 1 1 d . . .
H15 H 0.7465 -0.2501 0.3974 0.029 Uiso 1 1 calc R . .
C16 C 0.71273(14) -0.0589(6) 0.3279(2) 0.0380(10) Uani 1 1 d . . .
H16A H 0.7169 0.0501 0.2995 0.046 Uiso 1 1 calc R . .
H16B H 0.6808 -0.1092 0.3264 0.046 Uiso 1 1 calc R . .
C17 C 0.43847(11) 0.1501(4) 0.4007(2) 0.0185(7) Uani 1 1 d . . .
C18 C 0.43845(12) 0.1731(4) 0.4896(2) 0.0208(8) Uani 1 1 d . . .
C19 C 0.39649(12) 0.1354(5) 0.5301(2) 0.0257(8) Uani 1 1 d . . .
H19 H 0.3969 0.1505 0.5896 0.031 Uiso 1 1 calc R . .
C20 C 0.35427(13) 0.0748(5) 0.4779(2) 0.0279(9) Uani 1 1 d . . .
H20 H 0.3253 0.0490 0.5026 0.033 Uiso 1 1 calc R . .
C21 C 0.35382(12) 0.0510(5) 0.3887(2) 0.0269(8) Uani 1 1 d . . .
H21 H 0.3246 0.0089 0.3554 0.032 Uiso 1 1 calc R . .
C22 C 0.39566(12) 0.0886(5) 0.3489(2) 0.0234(8) Uani 1 1 d . . .
H22 H 0.3952 0.0733 0.2894 0.028 Uiso 1 1 calc R . .
C23 C 0.51249(12) 0.2553(4) 0.4533(2) 0.0197(8) Uani 1 1 d . . .
C24 C 0.56442(12) 0.3248(4) 0.4649(2) 0.0191(8) Uani 1 1 d . . .
C25 C 0.59054(12) 0.3525(4) 0.5479(2) 0.0208(8) Uani 1 1 d . . .
H25 H 0.5744 0.3277 0.5959 0.025 Uiso 1 1 calc R . .
C26 C 0.63933(12) 0.4153(5) 0.5609(2) 0.0215(8) Uani 1 1 d . . .
H26 H 0.6554 0.4338 0.6170 0.026 Uiso 1 1 calc R . .
C27 C 0.66479(12) 0.4512(4) 0.4908(2) 0.0214(8) Uani 1 1 d . . .
C28 C 0.63833(12) 0.4231(5) 0.4077(2) 0.0250(8) Uani 1 1 d . . .
C29 C 0.58897(12) 0.3661(5) 0.3948(2) 0.0243(8) Uani 1 1 d . . .
H29 H 0.5721 0.3554 0.3388 0.029 Uiso 1 1 calc R . .
C30 C 0.73864(13) 0.5542(5) 0.5814(2) 0.0296(9) Uani 1 1 d . . .
H30A H 0.7158 0.6145 0.6157 0.036 Uiso 1 1 calc R . .
H30B H 0.7664 0.6363 0.5763 0.036 Uiso 1 1 calc R . .
C31 C 0.75866(13) 0.3862(6) 0.6276(3) 0.0362(10) Uani 1 1 d . . .
H31 H 0.7727 0.3989 0.6853 0.043 Uiso 1 1 calc R . .
C32 C 0.75823(13) 0.2223(6) 0.5945(3) 0.0406(11) Uani 1 1 d . . .
H32A H 0.7445 0.2030 0.5370 0.049 Uiso 1 1 calc R . .
H32B H 0.7716 0.1255 0.6284 0.049 Uiso 1 1 calc R . .

loop_
_atom_site_aniso_label
_atom_site_aniso_U_11
_atom_site_aniso_U_22
_atom_site_aniso_U_33
_atom_site_aniso_U_23
_atom_site_aniso_U_13
_atom_site_aniso_U_12
Ag1 0.0239(2) 0.0215(2) 0.0111(2) 0.000 0.00480(15) 0.000
Ag2 0.0197(2) 0.0294(2) 0.0131(2) 0.000 0.00199(15) 0.000
O1 0.0223(12) 0.0292(14) 0.0126(12) -0.0005(10) -0.0002(10) 0.0004(11)
O2 0.0367(15) 0.0440(16) 0.0129(13) -0.0102(12) 0.0085(11) -0.0081(12)
O3 0.0330(14) 0.0309(15) 0.0236(14) 0.0028(12) 0.0046(11) -0.0104(12)
O4 0.0225(13) 0.0348(15) 0.0198(13) -0.0025(11) 0.0027(10) -0.0088(11)
O5 0.0480(19) 0.132(3) 0.0235(17) 0.0286(19) 0.0005(15) -0.024(2)
O6 0.0388(17) 0.060(2) 0.0402(17) -0.0149(15) 0.0214(14) -0.0203(15)
O7 0.0488(17) 0.0485(18) 0.0175(14) -0.0033(13) 0.0118(13) -0.0010(14)
O8 0.065(4) 0.024(3) 0.047(4) 0.002(3) 0.009(3) -0.014(3)
O9 0.0287(13) 0.0294(15) 0.0161(13) 0.0038(11) 0.0006(10) 0.0056(11)
O10 0.065(7) 0.011(2) 0.036(5) -0.002(3) -0.007(5) -0.003(3)
N1 0.0230(15) 0.0159(15) 0.0121(15) 0.0010(12) 0.0037(12) 0.0029(12)
N2 0.0249(15) 0.0175(16) 0.0097(14) 0.0013(11) 0.0041(12) 0.0035(12)
N3 0.0220(15) 0.0270(18) 0.0157(16) 0.0030(13) 0.0043(12) 0.0012(13)
N4 0.0208(15) 0.0226(16) 0.0163(16) 0.0017(12) 0.0021(12) -0.0027(12)
N5 0.0242(15) 0.0315(18) 0.0110(15) -0.0002(13) 0.0033(12) -0.0060(13)
N6 0.0312(19) 0.062(3) 0.0221(19) -0.0046(17) 0.0074(15) -0.0248(18)
N7 0.015(7) 0.024(3) 0.026(5) 0.002(4) 0.005(7) 0.006(3)
N8 0.038(3) 0.019(2) 0.012(2) 0.000 0.0047(19) 0.000
C1 0.0207(18) 0.0148(18) 0.0182(19) 0.0052(14) 0.0033(14) 0.0031(14)
C2 0.0218(18) 0.0159(19) 0.0151(18) -0.0010(14) 0.0004(14) 0.0027(14)
C3 0.0274(19) 0.0192(19) 0.0169(19) 0.0023(15) 0.0103(15) 0.0061(15)
C4 0.0205(18) 0.021(2) 0.030(2) 0.0035(16) 0.0093(15) 0.0016(15)
C5 0.0258(19) 0.0185(19) 0.025(2) 0.0032(16) 0.0003(15) -0.0004(15)
C6 0.0290(19) 0.0184(19) 0.0155(18) 0.0046(14) 0.0023(15) 0.0026(15)
C7 0.0205(17) 0.0134(17) 0.0146(18) 0.0029(14) 0.0063(14) 0.0057(14)
C8 0.0203(17) 0.0134(18) 0.0141(17) 0.0024(14) 0.0048(14) 0.0089(14)
C9 0.0212(18) 0.0216(19) 0.0157(18) 0.0007(15) 0.0066(14) 0.0053(15)
C10 0.0250(18) 0.0223(19) 0.0094(17) -0.0017(14) 0.0012(14) 0.0063(15)
C11 0.0193(17) 0.0160(18) 0.0179(19) -0.0016(14) -0.0004(14) 0.0050(14)
C12 0.0215(17) 0.0180(18) 0.0119(17) 0.0011(14) 0.0059(14) 0.0032(14)
C13 0.0241(18) 0.0196(18) 0.0102(17) -0.0017(14) -0.0001(14) 0.0046(15)
C14 0.0274(19) 0.028(2) 0.0120(18) -0.0027(15) 0.0018(14) -0.0007(16)
C15 0.0228(18) 0.034(2) 0.0168(19) -0.0001(16) 0.0037(15) -0.0042(16)
C16 0.028(2) 0.055(3) 0.029(2) 0.004(2) 0.0015(17) -0.001(2)
C17 0.0179(17) 0.0190(18) 0.0193(19) 0.0002(15) 0.0048(14) 0.0025(14)
C18 0.0195(18) 0.021(2) 0.023(2) 0.0016(15) 0.0059(15) -0.0037(15)
C19 0.029(2) 0.031(2) 0.0193(19) 0.0011(16) 0.0104(16) -0.0016(17)
C20 0.0231(19) 0.030(2) 0.033(2) 0.0031(18) 0.0125(17) -0.0032(16)
C21 0.0202(18) 0.030(2) 0.030(2) -0.0045(17) 0.0013(16) -0.0049(16)
C22 0.0263(19) 0.027(2) 0.0164(19) 0.0008(15) -0.0001(15) -0.0029(16)
C23 0.0215(18) 0.022(2) 0.0155(18) 0.0054(15) 0.0038(14) 0.0008(15)
C24 0.0189(17) 0.024(2) 0.0144(18) 0.0043(14) 0.0031(14) -0.0007(15)
C25 0.0220(18) 0.025(2) 0.0157(18) 0.0055(15) 0.0057(14) 0.0031(15)
C26 0.0229(18) 0.029(2) 0.0117(18) 0.0004(15) 0.0010(14) -0.0012(15)
C27 0.0184(18) 0.0193(19) 0.026(2) -0.0006(16) 0.0026(15) -0.0055(15)
C28 0.0263(19) 0.032(2) 0.0187(19) 0.0006(16) 0.0120(15) -0.0054(16)
C29 0.0247(19) 0.034(2) 0.0129(18) -0.0027(16) 0.0000(15) -0.0045(16)
C30 0.0250(19) 0.040(2) 0.023(2) -0.0095(18) 0.0005(16) -0.0075(17)
C31 0.0207(19) 0.053(3) 0.033(2) 0.002(2) -0.0027(17) -0.0068(19)
C32 0.019(2) 0.047(3) 0.057(3) 0.015(2) 0.0083(19) 0.0014(19)

loop_
_atom_type_symbol
_atom_type_description
_atom_type_scat_dispersion_real
_atom_type_scat_dispersion_imag
_atom_type_scat_source
C C 0.0033 0.0016 'International Tables Vol C Tables 4.2.6.8 and 6.1.1.4'
H H 0.0000 0.0000 'International Tables Vol C Tables 4.2.6.8 and 6.1.1.4'
N N 0.0061 0.0033 'International Tables Vol C Tables 4.2.6.8 and 6.1.1.4'
O O 0.0106 0.0060 'International Tables Vol C Tables 4.2.6.8 and 6.1.1.4'
Ag Ag -0.8971 1.1015 'International Tables Vol C Tables 4.2.6.8 and 6.1.1.4'

loop_
_geom_angle_atom_site_label_1
_geom_angle_atom_site_label_2
_geom_angle_atom_site_label_3
_geom_angle
_geom_angle_site_symmetry_1
_geom_angle_site_symmetry_3
N1 Ag1 N1 171.76(14) 2_756 .
N4 Ag2 N4 179.52(15) 2_655 .
C11 O1 C14 116.3(2) . .
C27 O4 C30 117.6(3) . .
N7 O7 N7 25.0(6) . 2_655
C7 N1 C1 105.8(3) . .
C7 N1 Ag1 131.1(2) . .
C1 N1 Ag1 122.1(2) . .
C7 N2 C2 108.6(3) . .
O3 N3 O2 123.5(3) . .
O3 N3 C12 119.0(3) . .
O2 N3 C12 117.5(3) . .
C23 N4 C17 106.3(3) . .
C23 N4 Ag2 132.6(2) . .
C17 N4 Ag2 120.9(2) . .
C23 N5 C18 108.1(3) . .
O5 N6 O6 124.5(3) . .
O5 N6 C28 117.2(3) . .
O6 N6 C28 118.3(3) . .
O8 N7 O7 124.1(15) . .
O8 N7 O7 118.7(15) . 2_655
O7 N7 O7 117.0(5) . 2_655
O10 N8 O10 36.6(5) . 2_755
O10 N8 O9 114.0(5) . .
O10 N8 O9 123.3(6) 2_755 .
O10 N8 O9 123.3(6) . 2_755
O10 N8 O9 114.0(5) 2_755 2_755
O9 N8 O9 119.5(4) . 2_755
C6 C1 N1 129.7(3) . .
C6 C1 C2 120.5(3) . .
N1 C1 C2 109.8(3) . .
C3 C2 N2 132.8(3) . .
C3 C2 C1 122.5(3) . .
N2 C2 C1 104.7(3) . .
C4 C3 C2 116.2(3) . .
C3 C4 C5 122.1(3) . .
C6 C5 C4 121.5(3) . .
C5 C6 C1 117.1(3) . .
N1 C7 N2 111.1(3) . .
N1 C7 C8 125.7(3) . .
N2 C7 C8 123.2(3) . .
C13 C8 C9 117.5(3) . .
C13 C8 C7 121.2(3) . .
C9 C8 C7 121.3(3) . .
C10 C9 C8 121.8(3) . .
C9 C10 C11 121.5(3) . .
O1 C11 C10 124.6(3) . .
O1 C11 C12 119.0(3) . .
C10 C11 C12 116.3(3) . .
C13 C12 C11 122.2(3) . .
C13 C12 N3 116.1(3) . .
C11 C12 N3 121.7(3) . .
C12 C13 C8 120.6(3) . .
O1 C14 C15 108.0(3) . .
C16 C15 C14 123.4(4) . .
C22 C17 N4 130.8(3) . .
C22 C17 C18 120.4(3) . .
N4 C17 C18 108.7(3) . .
N5 C18 C19 131.9(3) . .
N5 C18 C17 105.8(3) . .
C19 C18 C17 122.3(3) . .
C20 C19 C18 116.6(3) . .
C19 C20 C21 121.6(3) . .
C22 C21 C20 121.5(3) . .
C21 C22 C17 117.5(3) . .
N4 C23 N5 111.0(3) . .
N4 C23 C24 127.2(3) . .
N5 C23 C24 121.8(3) . .
C29 C24 C25 117.7(3) . .
C29 C24 C23 121.5(3) . .
C25 C24 C23 120.8(3) . .
C26 C25 C24 122.1(3) . .
C25 C26 C27 120.4(3) . .
O4 C27 C26 125.1(3) . .
O4 C27 C28 117.7(3) . .
C26 C27 C28 117.1(3) . .
C29 C28 C27 122.4(3) . .
C29 C28 N6 116.9(3) . .
C27 C28 N6 120.6(3) . .
C28 C29 C24 120.2(3) . .
O4 C30 C31 112.7(3) . .
C32 C31 C30 126.1(4) . .

loop_
_geom_bond_atom_site_label_1
_geom_bond_atom_site_label_2
_geom_bond_distance
_geom_bond_site_symmetry_2
Ag1 N1 2.132(3) 2_756
Ag1 N1 2.132(3) .
Ag2 N4 2.104(3) 2_655
Ag2 N4 2.105(3) .
O1 C11 1.341(4) .
O1 C14 1.459(4) .
O2 N3 1.230(3) .
O3 N3 1.225(3) .
O4 C27 1.357(4) .
O4 C30 1.438(4) .
O5 N6 1.217(4) .
O6 N6 1.233(4) .
O7 N7 1.244(17) .
O7 N7 1.258(17) 2_655
O8 N7 1.208(7) .
O9 N8 1.259(3) .
O10 N8 1.248(5) .
N1 C7 1.334(4) .
N1 C1 1.394(4) .
N2 C7 1.360(4) .
N2 C2 1.387(4) .
N3 C12 1.470(4) .
N4 C23 1.330(4) .
N4 C17 1.395(4) .
N5 C23 1.360(4) .
N5 C18 1.379(4) .
N6 C28 1.473(4) .
N7 O7 1.258(17) 2_655
N8 O10 1.248(5) 2_755
N8 O9 1.259(3) 2_755
C1 C6 1.392(4) .
C1 C2 1.399(4) .
C2 C3 1.383(4) .
C3 C4 1.376(4) .
C4 C5 1.398(4) .
C5 C6 1.377(4) .
C7 C8 1.463(4) .
C8 C13 1.386(4) .
C8 C9 1.396(4) .
C9 C10 1.375(4) .
C10 C11 1.395(4) .
C11 C12 1.404(4) .
C12 C13 1.383(4) .
C14 C15 1.470(4) .
C15 C16 1.302(5) .
C17 C22 1.386(4) .
C17 C18 1.393(4) .
C18 C19 1.388(4) .
C19 C20 1.374(5) .
C20 C21 1.398(5) .
C21 C22 1.379(4) .
C23 C24 1.470(4) .
C24 C29 1.381(4) .
C24 C25 1.397(4) .
C25 C26 1.375(4) .
C26 C27 1.387(4) .
C27 C28 1.402(4) .
C28 C29 1.375(4) .
C30 C31 1.494(5) .
C31 C32 1.313(5) .
